data_2217676
loop_
_publ_author_name
'Kai, Zhao'
'Yin, Xian-Hong'
'Yu, Feng'
'Zhu, Jie'
'Lin, Cui-Wu'

_publ_section_title
;Bis[6-(3,5-dimethyl-1<i>H</i>-pyrazol-1-yl)picolinato-\k^2^<i>N</i>^1^,<i>O</i>^2^]cadmium(II)
 1.75-hydrate
;
_journal_coeditor_code TK2242
_journal_issue 2
_journal_name_full 'Acta Crystallographica Section E'
_journal_page_first m434
_journal_page_last m434
_journal_paper_doi 10.1107/S1600536808002444
_journal_volume 64
_journal_year 2008
_chemical_formula_iupac '[Cd (C11 H10 N3 O2)2] , 1.75H2 O'
_chemical_formula_moiety 'C22 H20 N6 Cd O4 , 1.75H2 O'
_chemical_formula_sum 'C22 H23.5 Cd N6 O5.75'
_chemical_formula_weight 576.38
_chemical_name_systematic
;Bis[6-(3,5-dimethyl-1<i>H</i>-pyrazol-1-yl)picolinato-\k^2^N^1^,O^2^]cadmium(II)
1.75-hydrate
;
_space_group_IT_number 2
_symmetry_cell_setting triclinic
_symmetry_space_group_name_Hall '-P 1'
_symmetry_space_group_name_H-M 'P -1'
_atom_sites_solution_hydrogens geom
_atom_sites_solution_primary direct
_atom_sites_solution_secondary difmap
_audit_creation_method SHELXL-97
_cell_angle_alpha 63.9050(10)
_cell_angle_beta 72.2530(10)
_cell_angle_gamma 82.688(2)
_cell_formula_units_Z 2
_cell_length_a 9.7503(9)
_cell_length_b 11.4398(15)
_cell_length_c 12.843(2)
_cell_measurement_reflns_used 3283
_cell_measurement_temperature 298(2)
_cell_measurement_theta_max 27.4
_cell_measurement_theta_min 2.6
_cell_volume 1225.2(3)
_computing_cell_refinement 'SAINT (Siemens, 1996)'
_computing_data_collection 'SMART (Siemens, 1996)'
_computing_data_reduction 'SAINT (Siemens, 1996)'
_computing_molecular_graphics 'SHELXTL (Sheldrick, 2008)'
_computing_publication_material 'SHELXTL (Sheldrick, 2008)'
_computing_structure_refinement 'SHELXL97 (Sheldrick, 2008)'
_computing_structure_solution 'SHELXS97 (Sheldrick, 2008)'
_diffrn_ambient_temperature 298(2)
_diffrn_measured_fraction_theta_full 0.973
_diffrn_measured_fraction_theta_max 0.973
_diffrn_measurement_device_type 'Bruker SMART CCD area-detector'
_diffrn_measurement_method '\f and \w'
_diffrn_radiation_monochromator graphite
_diffrn_radiation_source 'fine-focus sealed tube'
_diffrn_radiation_type MoK\a
_diffrn_radiation_wavelength 0.71073
_diffrn_reflns_av_R_equivalents 0.024
_diffrn_reflns_av_sigmaI/netI 0.050
_diffrn_reflns_limit_h_max 9
_diffrn_reflns_limit_h_min -11
_diffrn_reflns_limit_k_max 13
_diffrn_reflns_limit_k_min -12
_diffrn_reflns_limit_l_max 14
_diffrn_reflns_limit_l_min -15
_diffrn_reflns_number 6152
_diffrn_reflns_theta_full 25.0
_diffrn_reflns_theta_max 25.0
_diffrn_reflns_theta_min 1.8
_exptl_absorpt_coefficient_mu 0.939
_exptl_absorpt_correction_T_max 0.688
_exptl_absorpt_correction_T_min 0.641
_exptl_absorpt_correction_type multi-scan
_exptl_absorpt_process_details '(SADABS; Sheldrick, 1996)'
_exptl_crystal_colour colorless
_exptl_crystal_density_diffrn 1.562
_exptl_crystal_density_method 'not measured'
_exptl_crystal_description block
_exptl_crystal_F_000 583
_exptl_crystal_size_max 0.52
_exptl_crystal_size_mid 0.48
_exptl_crystal_size_min 0.43
_refine_diff_density_max 0.86
_refine_diff_density_min -0.68
_refine_ls_extinction_method none
_refine_ls_goodness_of_fit_ref 1.02
_refine_ls_hydrogen_treatment constr
_refine_ls_matrix_type full
_refine_ls_number_parameters 325
_refine_ls_number_reflns 4218
_refine_ls_number_restraints 6
_refine_ls_restrained_S_all 1.02
_refine_ls_R_factor_all 0.064
_refine_ls_R_factor_gt 0.041
_refine_ls_shift/su_max 0.001
_refine_ls_shift/su_mean 0.000
_refine_ls_structure_factor_coef Fsqd
_refine_ls_weighting_details 'calc w=1/[\s^2^(Fo^2^)+(0.0751P)^2^+0.9467P] where P=(Fo^2^+2Fc^2^)/3'
_refine_ls_weighting_scheme calc
_refine_ls_wR_factor_gt 0.103
_refine_ls_wR_factor_ref 0.129
_reflns_number_gt 3279
_reflns_number_total 4218
_reflns_threshold_expression I>2\s(I)'
_cod_data_source_file tk2242.cif
_cod_data_source_block I
_cod_depositor_comments
;
The following automatic conversions were performed:
'_symmetry_cell_setting' value 'Triclinic' changed to 'triclinic'
according to '/home/saulius/struct/CIF-dictionaries/cif_core.dic'
dictionary named 'cif_core.dic' version 2.4.1 from 2010-06-29.

Automatic conversion script
Id: cif_fix_enum 1527 2010-12-29 10:47:43Z saulius 

The following automatic conversions were performed:

'_symmetry_cell_setting' value 'Triclinic' changed to 'triclinic'
according to /home/saulius/struct/CIF-dictionaries/cif_core.dic
dictionary named 'cif_core.dic' version 2.4.1 from 2010-06-29.

Automatic conversion script
Id: cif_fix_values 1715 2011-07-08 13:25:40Z adriana 
;
_cod_database_code 2217676
_cod_database_fobs_code 2217676

loop_
_symmetry_equiv_pos_as_xyz
'x, y, z'
'-x, -y, -z'

loop_
_atom_site_type_symbol
_atom_site_label
_atom_site_fract_x
_atom_site_fract_y
_atom_site_fract_z
_atom_site_U_iso_or_equiv
_atom_site_adp_type
_atom_site_calc_flag
_atom_site_refinement_flags
_atom_site_occupancy
Cd Cd1 0.76574(4) 0.71553(3) 0.72484(3) 0.04444(17) Uani d . 1
N N1 0.8787(4) 0.8990(4) 0.6894(3) 0.0350(8) Uani d . 1
N N2 1.0975(4) 0.8125(4) 0.6253(3) 0.0387(9) Uani d . 1
N N3 1.0204(4) 0.7057(4) 0.6513(4) 0.0415(9) Uani d . 1
N N4 0.6745(4) 0.5202(3) 0.7667(3) 0.0328(8) Uani d . 1
N N5 0.7146(4) 0.4398(4) 0.9541(4) 0.0479(10) Uani d . 1
N N6 0.7398(5) 0.5662(4) 0.9302(4) 0.0503(11) Uani d . 1
O O1 0.5961(4) 0.8510(4) 0.7729(4) 0.0644(11) Uani d . 1
O O2 0.5533(5) 1.0342(4) 0.7955(5) 0.0830(14) Uani d . 1
O O3 0.7078(4) 0.7321(3) 0.5601(3) 0.0534(9) Uani d . 1
O O4 0.6161(4) 0.6328(4) 0.4818(3) 0.0581(10) Uani d . 1
O O5 0.2952(6) 0.1394(7) 0.7369(5) 0.135(3) Uani d . 1
H H5A 0.3713 0.1057 0.7569 0.161 Uiso d R 1
H H5B 0.3185 0.2082 0.6716 0.161 Uiso d R 1
O O6 0.0393(19) 0.1318(18) 0.8994(15) 0.213(11) Uani d P 0.50
H H6A 0.1200 0.1304 0.8500 0.256 Uiso d PR 0.50
H H6B 0.0199 0.0553 0.9551 0.256 Uiso d PR 0.50
O O7 0.305(3) 0.001(2) 0.011(2) 0.132(9) Uani d PU 0.25
H H7D 0.3733 0.0111 -0.0519 0.158 Uiso d PR 0.25
H H7E 0.3411 -0.0089 0.0669 0.158 Uiso d PR 0.25
C C1 0.6338(6) 0.9548(6) 0.7655(5) 0.0527(14) Uani d . 1
C C2 0.7944(5) 0.9887(5) 0.7156(5) 0.0433(12) Uani d . 1
C C3 0.8505(7) 1.1029(5) 0.6986(6) 0.0599(15) Uani d . 1
H H3 0.7911 1.1656 0.7170 0.072 Uiso calc R 1
C C4 0.9967(7) 1.1206(6) 0.6535(6) 0.0664(17) Uani d . 1
H H4 1.0369 1.1977 0.6390 0.080 Uiso calc R 1
C C5 1.0845(6) 1.0273(5) 0.6296(5) 0.0578(15) Uani d . 1
H H5 1.1840 1.0385 0.6018 0.069 Uiso calc R 1
C C6 1.0219(5) 0.9156(5) 0.6476(4) 0.0382(11) Uani d . 1
C C7 1.3609(6) 0.8880(6) 0.5427(6) 0.0665(17) Uani d . 1
H H7A 1.4514 0.8543 0.5114 0.100 Uiso calc R 1
H H7B 1.3637 0.8994 0.6117 0.100 Uiso calc R 1
H H7C 1.3435 0.9703 0.4816 0.100 Uiso calc R 1
C C8 1.2426(5) 0.7943(6) 0.5790(5) 0.0473(13) Uani d . 1
C C9 1.2542(6) 0.6767(6) 0.5757(5) 0.0540(14) Uani d . 1
H H9 1.3386 0.6380 0.5483 0.065 Uiso calc R 1
C C10 1.1149(6) 0.6247(5) 0.6212(5) 0.0487(13) Uani d . 1
C C11 1.0667(7) 0.4955(7) 0.6404(7) 0.077(2) Uani d . 1
H H11A 0.9714 0.4759 0.6948 0.116 Uiso calc R 1
H H11B 1.1316 0.4291 0.6743 0.116 Uiso calc R 1
H H11C 1.0664 0.4989 0.5645 0.116 Uiso calc R 1
C C12 0.6518(5) 0.6369(5) 0.5651(4) 0.0416(11) Uani d . 1
C C13 0.6241(5) 0.5148(5) 0.6841(4) 0.0372(11) Uani d . 1
C C14 0.5509(6) 0.4074(5) 0.7068(5) 0.0517(14) Uani d . 1
H H14 0.5167 0.4039 0.6480 0.062 Uiso calc R 1
C C15 0.5297(6) 0.3044(5) 0.8199(6) 0.0588(15) Uani d . 1
H H15 0.4807 0.2304 0.8376 0.071 Uiso calc R 1
C C16 0.5799(6) 0.3101(5) 0.9059(5) 0.0567(14) Uani d . 1
H H16 0.5637 0.2421 0.9828 0.068 Uiso calc R 1
C C17 0.6560(5) 0.4210(5) 0.8744(4) 0.0417(11) Uani d . 1
C C18 0.7540(7) 0.2101(7) 1.0987(6) 0.090(3) Uani d . 1
H H18A 0.8141 0.1719 1.1521 0.135 Uiso calc R 1
H H18B 0.7898 0.1876 1.0315 0.135 Uiso calc R 1
H H18C 0.6573 0.1777 1.1414 0.135 Uiso calc R 1
C C19 0.7551(6) 0.3540(6) 1.0541(5) 0.0607(16) Uani d . 1
C C20 0.8047(7) 0.4268(8) 1.0948(5) 0.074(2) Uani d . 1
H H20 0.8393 0.3963 1.1621 0.089 Uiso calc R 1
C C21 0.7937(6) 0.5554(7) 1.0161(6) 0.0636(16) Uani d . 1
C C22 0.8333(8) 0.6763(8) 1.0196(7) 0.087(2) Uani d . 1
H H22A 0.8017 0.7516 0.9598 0.130 Uiso calc R 1
H H22B 0.9359 0.6804 1.0030 0.130 Uiso calc R 1
H H22C 0.7876 0.6740 1.0981 0.130 Uiso calc R 1

loop_
_atom_site_aniso_label
_atom_site_aniso_U_11
_atom_site_aniso_U_22
_atom_site_aniso_U_33
_atom_site_aniso_U_12
_atom_site_aniso_U_13
_atom_site_aniso_U_23
Cd1 0.0337(2) 0.0442(2) 0.0605(3) -0.00267(15) -0.01602(17) -0.02399(19)
N1 0.031(2) 0.037(2) 0.039(2) -0.0005(16) -0.0127(17) -0.0159(17)
N2 0.024(2) 0.049(2) 0.044(2) 0.0005(17) -0.0108(17) -0.0197(19)
N3 0.029(2) 0.050(2) 0.054(2) 0.0018(18) -0.0138(18) -0.028(2)
N4 0.0270(19) 0.033(2) 0.036(2) -0.0021(15) -0.0059(16) -0.0145(17)
N5 0.038(2) 0.054(3) 0.043(2) -0.0051(19) -0.0132(19) -0.010(2)
N6 0.048(3) 0.063(3) 0.050(3) -0.002(2) -0.017(2) -0.029(2)
O1 0.0317(19) 0.062(2) 0.108(3) -0.0022(17) -0.009(2) -0.049(2)
O2 0.048(3) 0.081(3) 0.140(4) 0.019(2) -0.020(3) -0.073(3)
O3 0.057(2) 0.052(2) 0.051(2) -0.0168(18) -0.0257(17) -0.0096(17)
O4 0.054(2) 0.079(3) 0.053(2) -0.001(2) -0.0213(18) -0.034(2)
O5 0.068(3) 0.151(5) 0.117(5) -0.031(3) -0.041(3) 0.022(4)
O6 0.203(18) 0.28(2) 0.193(16) -0.130(16) 0.094(14) -0.196(17)
O7 0.164(13) 0.124(11) 0.112(11) -0.001(9) -0.022(8) -0.065(9)
C1 0.036(3) 0.059(3) 0.072(4) 0.010(3) -0.018(3) -0.036(3)
C2 0.042(3) 0.040(3) 0.054(3) 0.006(2) -0.021(2) -0.021(2)
C3 0.061(4) 0.051(3) 0.079(4) 0.001(3) -0.022(3) -0.036(3)
C4 0.061(4) 0.049(3) 0.094(5) -0.014(3) -0.020(3) -0.032(3)
C5 0.041(3) 0.058(3) 0.072(4) -0.016(3) -0.010(3) -0.026(3)
C6 0.032(3) 0.044(3) 0.036(3) -0.006(2) -0.011(2) -0.013(2)
C7 0.033(3) 0.082(4) 0.071(4) -0.006(3) -0.009(3) -0.022(3)
C8 0.028(3) 0.069(4) 0.044(3) 0.002(2) -0.011(2) -0.023(3)
C9 0.033(3) 0.081(4) 0.052(3) 0.014(3) -0.011(2) -0.035(3)
C10 0.041(3) 0.063(3) 0.057(3) 0.015(2) -0.022(2) -0.037(3)
C11 0.061(4) 0.078(4) 0.123(6) 0.018(3) -0.028(4) -0.072(4)
C12 0.028(2) 0.055(3) 0.047(3) 0.003(2) -0.013(2) -0.026(2)
C13 0.025(2) 0.049(3) 0.046(3) 0.0018(19) -0.008(2) -0.029(2)
C14 0.044(3) 0.057(3) 0.071(4) -0.003(2) -0.013(3) -0.043(3)
C15 0.056(4) 0.041(3) 0.080(4) -0.014(3) -0.006(3) -0.031(3)
C16 0.052(3) 0.046(3) 0.061(4) -0.008(3) -0.007(3) -0.016(3)
C17 0.027(2) 0.048(3) 0.047(3) -0.003(2) -0.004(2) -0.020(2)
C18 0.059(4) 0.079(5) 0.085(5) -0.018(3) -0.033(4) 0.020(4)
C19 0.041(3) 0.077(4) 0.042(3) -0.008(3) -0.010(2) -0.004(3)
C20 0.060(4) 0.111(6) 0.039(3) -0.008(4) -0.020(3) -0.015(4)
C21 0.047(3) 0.100(5) 0.060(4) -0.003(3) -0.015(3) -0.047(4)
C22 0.082(5) 0.127(6) 0.088(5) -0.010(4) -0.031(4) -0.069(5)

loop_
_atom_type_symbol
_atom_type_description
_atom_type_scat_dispersion_real
_atom_type_scat_dispersion_imag
_atom_type_scat_source
C C 0.0033 0.0016 'International Tables Vol C Tables 4.2.6.8 and 6.1.1.4'
H H 0.0000 0.0000 'International Tables Vol C Tables 4.2.6.8 and 6.1.1.4'
N N 0.0061 0.0033 'International Tables Vol C Tables 4.2.6.8 and 6.1.1.4'
O O 0.0106 0.0060 'International Tables Vol C Tables 4.2.6.8 and 6.1.1.4'
Cd Cd -0.8075 1.2024 'International Tables Vol C Tables 4.2.6.8 and 6.1.1.4'

loop_
_geom_angle_atom_site_label_1
_geom_angle_atom_site_label_2
_geom_angle_atom_site_label_3
_geom_angle
O1 Cd1 O3 97.39(15)
O1 Cd1 N4 113.34(13)
O3 Cd1 N4 71.10(12)
O1 Cd1 N1 71.73(13)
O3 Cd1 N1 112.62(12)
N4 Cd1 N1 173.70(13)
O1 Cd1 N3 139.53(13)
O3 Cd1 N3 98.17(14)
N4 Cd1 N3 107.02(13)
N1 Cd1 N3 67.80(13)
O1 Cd1 N6 93.58(16)
O3 Cd1 N6 139.53(14)
N4 Cd1 N6 68.77(14)
N1 Cd1 N6 107.83(14)
N3 Cd1 N6 98.25(15)
C2 N1 C6 120.7(4)
C2 N1 Cd1 116.4(3)
C6 N1 Cd1 122.9(3)
N3 N2 C8 109.5(4)
N3 N2 C6 118.2(4)
C8 N2 C6 132.2(4)
C10 N3 N2 106.4(4)
C10 N3 Cd1 137.1(3)
N2 N3 Cd1 116.4(3)
C17 N4 C13 120.6(4)
C17 N4 Cd1 121.7(3)
C13 N4 Cd1 117.2(3)
C19 N5 N6 110.7(5)
C19 N5 C17 132.0(5)
N6 N5 C17 117.3(4)
C21 N6 N5 104.6(5)
C21 N6 Cd1 135.8(4)
N5 N6 Cd1 113.6(3)
C1 O1 Cd1 119.3(3)
C12 O3 Cd1 119.4(3)
H5A O5 H5B 108.3
H6A O6 H6B 108.5
H7D O7 H7E 108.3
O2 C1 O1 126.1(5)
O2 C1 C2 116.1(5)
O1 C1 C2 117.7(5)
N1 C2 C3 121.4(5)
N1 C2 C1 114.8(4)
C3 C2 C1 123.8(5)
C4 C3 C2 117.7(5)
C4 C3 H3 121.2
C2 C3 H3 121.2
C5 C4 C3 121.3(5)
C5 C4 H4 119.4
C3 C4 H4 119.4
C4 C5 C6 118.3(5)
C4 C5 H5 120.8
C6 C5 H5 120.8
N1 C6 C5 120.6(5)
N1 C6 N2 114.5(4)
C5 C6 N2 124.9(4)
C8 C7 H7A 109.5
C8 C7 H7B 109.5
H7A C7 H7B 109.5
C8 C7 H7C 109.5
H7A C7 H7C 109.5
H7B C7 H7C 109.5
C9 C8 N2 106.6(5)
C9 C8 C7 128.0(5)
N2 C8 C7 125.4(5)
C8 C9 C10 106.8(5)
C8 C9 H9 126.6
C10 C9 H9 126.6
N3 C10 C9 110.6(5)
N3 C10 C11 120.3(5)
C9 C10 C11 129.0(5)
C10 C11 H11A 109.5
C10 C11 H11B 109.5
H11A C11 H11B 109.5
C10 C11 H11C 109.5
H11A C11 H11C 109.5
H11B C11 H11C 109.5
O4 C12 O3 125.8(5)
O4 C12 C13 117.0(4)
O3 C12 C13 117.2(4)
N4 C13 C14 121.5(5)
N4 C13 C12 114.8(4)
C14 C13 C12 123.7(4)
C13 C14 C15 117.8(5)
C13 C14 H14 121.1
C15 C14 H14 121.1
C16 C15 C14 120.9(5)
C16 C15 H15 119.6
C14 C15 H15 119.6
C15 C16 C17 117.5(5)
C15 C16 H16 121.2
C17 C16 H16 121.2
N4 C17 C16 121.6(5)
N4 C17 N5 114.8(4)
C16 C17 N5 123.6(5)
C19 C18 H18A 109.5
C19 C18 H18B 109.5
H18A C18 H18B 109.5
C19 C18 H18C 109.5
H18A C18 H18C 109.5
H18B C18 H18C 109.5
C20 C19 N5 106.4(6)
C20 C19 C18 128.8(6)
N5 C19 C18 124.6(6)
C19 C20 C21 106.2(5)
C19 C20 H20 126.9
C21 C20 H20 126.9
N6 C21 C20 112.1(6)
N6 C21 C22 119.5(6)
C20 C21 C22 128.5(6)
C21 C22 H22A 109.5
C21 C22 H22B 109.5
H22A C22 H22B 109.5
C21 C22 H22C 109.5
H22A C22 H22C 109.5
H22B C22 H22C 109.5

loop_
_geom_bond_atom_site_label_1
_geom_bond_atom_site_label_2
_geom_bond_distance
Cd1 O1 2.255(4)
Cd1 O3 2.276(3)
Cd1 N4 2.287(4)
Cd1 N1 2.295(4)
Cd1 N3 2.380(4)
Cd1 N6 2.383(4)
N1 C2 1.328(6)
N1 C6 1.340(6)
N2 N3 1.375(5)
N2 C8 1.386(6)
N2 C6 1.401(6)
N3 C10 1.317(6)
N4 C17 1.324(6)
N4 C13 1.325(6)
N5 C19 1.367(7)
N5 N6 1.378(6)
N5 C17 1.416(6)
N6 C21 1.313(7)
O1 C1 1.242(7)
O2 C1 1.238(6)
O3 C12 1.248(6)
O4 C12 1.242(6)
O5 H5A 0.8499
O5 H5B 0.8500
O6 H6A 0.8500
O6 H6B 0.8500
O7 H7D 0.8500
O7 H7E 0.8500
C1 C2 1.529(7)
C2 C3 1.383(7)
C3 C4 1.369(9)
C3 H3 0.9300
C4 C5 1.366(8)
C4 H4 0.9300
C5 C6 1.382(7)
C5 H5 0.9300
C7 C8 1.498(8)
C7 H7A 0.9600
C7 H7B 0.9600
C7 H7C 0.9600
C8 C9 1.354(8)
C9 C10 1.399(8)
C9 H9 0.9300
C10 C11 1.500(8)
C11 H11A 0.9600
C11 H11B 0.9600
C11 H11C 0.9600
C12 C13 1.524(7)
C13 C14 1.373(7)
C14 C15 1.384(8)
C14 H14 0.9300
C15 C16 1.365(8)
C15 H15 0.9300
C16 C17 1.388(7)
C16 H16 0.9300
C18 C19 1.487(9)
C18 H18A 0.9600
C18 H18B 0.9600
C18 H18C 0.9600
C19 C20 1.357(9)
C20 C21 1.384(9)
C20 H20 0.9300
C21 C22 1.505(9)
C22 H22A 0.9600
C22 H22B 0.9600
C22 H22C 0.9600

loop_
_geom_hbond_atom_site_label_D
_geom_hbond_atom_site_label_H
_geom_hbond_atom_site_label_A
_geom_hbond_site_symmetry_A
_geom_hbond_distance_DH
_geom_hbond_distance_HA
_geom_hbond_distance_DA
_geom_hbond_angle_DHA
O5 H5A O2 1_545 0.85 1.97 2.817(7) 177
O5 H5B O4 2_666 0.85 1.99 2.843(7) 177
O6 H6A O5 . 0.85 1.85 2.704(15) 176
O6 H6B O6 2_557 0.85 2.13 2.98(4) 177
O7 H7D O2 1_544 0.85 2.13 2.98(3) 177
O7 H7E O2 2_666 0.85 2.20 3.05(3) 177

loop_
_geom_torsion_atom_site_label_1
_geom_torsion_atom_site_label_2
_geom_torsion_atom_site_label_3
_geom_torsion_atom_site_label_4
_geom_torsion
O1 Cd1 N1 C2 1.5(3)
O3 Cd1 N1 C2 92.0(3)
N4 Cd1 N1 C2 -142.8(11)
N3 Cd1 N1 C2 -178.2(4)
N6 Cd1 N1 C2 -86.4(4)
O1 Cd1 N1 C6 179.7(4)
O3 Cd1 N1 C6 -89.7(4)
N4 Cd1 N1 C6 35.4(13)
N3 Cd1 N1 C6 0.1(3)
N6 Cd1 N1 C6 91.9(4)
C8 N2 N3 C10 -0.4(5)
C6 N2 N3 C10 179.2(4)
C8 N2 N3 Cd1 -177.5(3)
C6 N2 N3 Cd1 2.1(5)
O1 Cd1 N3 C10 -177.5(5)
O3 Cd1 N3 C10 -65.9(5)
N4 Cd1 N3 C10 6.8(5)
N1 Cd1 N3 C10 -177.0(5)
N6 Cd1 N3 C10 77.0(5)
O1 Cd1 N3 N2 -1.6(4)
O3 Cd1 N3 N2 110.0(3)
N4 Cd1 N3 N2 -177.3(3)
N1 Cd1 N3 N2 -1.1(3)
N6 Cd1 N3 N2 -107.1(3)
O1 Cd1 N4 C17 -87.0(4)
O3 Cd1 N4 C17 -177.0(4)
N1 Cd1 N4 C17 55.9(13)
N3 Cd1 N4 C17 90.0(4)
N6 Cd1 N4 C17 -2.5(3)
O1 Cd1 N4 C13 84.8(3)
O3 Cd1 N4 C13 -5.3(3)
N1 Cd1 N4 C13 -132.4(11)
N3 Cd1 N4 C13 -98.3(3)
N6 Cd1 N4 C13 169.3(3)
C19 N5 N6 C21 -0.6(6)
C17 N5 N6 C21 -179.8(4)
C19 N5 N6 Cd1 156.6(3)
C17 N5 N6 Cd1 -22.6(5)
O1 Cd1 N6 C21 -86.0(6)
O3 Cd1 N6 C21 168.3(5)
N4 Cd1 N6 C21 160.4(6)
N1 Cd1 N6 C21 -14.0(6)
N3 Cd1 N6 C21 55.2(6)
O1 Cd1 N6 N5 126.6(3)
O3 Cd1 N6 N5 20.8(4)
N4 Cd1 N6 N5 12.9(3)
N1 Cd1 N6 N5 -161.5(3)
N3 Cd1 N6 N5 -92.2(3)
O3 Cd1 O1 C1 -114.5(5)
N4 Cd1 O1 C1 172.9(4)
N1 Cd1 O1 C1 -3.1(4)
N3 Cd1 O1 C1 -2.6(6)
N6 Cd1 O1 C1 104.5(5)
O1 Cd1 O3 C12 -110.0(4)
N4 Cd1 O3 C12 2.2(4)
N1 Cd1 O3 C12 176.8(4)
N3 Cd1 O3 C12 107.5(4)
N6 Cd1 O3 C12 -5.6(5)
Cd1 O1 C1 O2 -175.6(5)
Cd1 O1 C1 C2 4.1(7)
C6 N1 C2 C3 1.4(7)
Cd1 N1 C2 C3 179.7(4)
C6 N1 C2 C1 -178.4(4)
Cd1 N1 C2 C1 -0.1(5)
O2 C1 C2 N1 177.1(5)
O1 C1 C2 N1 -2.6(7)
O2 C1 C2 C3 -2.7(8)
O1 C1 C2 C3 177.6(5)
N1 C2 C3 C4 -0.1(9)
C1 C2 C3 C4 179.8(6)
C2 C3 C4 C5 -1.9(10)
C3 C4 C5 C6 2.4(10)
C2 N1 C6 C5 -0.8(7)
Cd1 N1 C6 C5 -179.0(4)
C2 N1 C6 N2 179.1(4)
Cd1 N1 C6 N2 1.0(5)
C4 C5 C6 N1 -1.0(8)
C4 C5 C6 N2 179.0(5)
N3 N2 C6 N1 -2.0(6)
C8 N2 C6 N1 177.5(4)
N3 N2 C6 C5 178.0(5)
C8 N2 C6 C5 -2.6(8)
N3 N2 C8 C9 0.5(5)
C6 N2 C8 C9 -179.0(5)
N3 N2 C8 C7 -178.5(5)
C6 N2 C8 C7 2.0(9)
N2 C8 C9 C10 -0.4(6)
C7 C8 C9 C10 178.6(5)
N2 N3 C10 C9 0.1(6)
Cd1 N3 C10 C9 176.3(4)
N2 N3 C10 C11 178.7(5)
Cd1 N3 C10 C11 -5.0(8)
C8 C9 C10 N3 0.2(6)
C8 C9 C10 C11 -178.3(6)
Cd1 O3 C12 O4 -179.5(4)
Cd1 O3 C12 C13 0.8(6)
C17 N4 C13 C14 0.2(7)
Cd1 N4 C13 C14 -171.7(4)
C17 N4 C13 C12 179.2(4)
Cd1 N4 C13 C12 7.3(5)
O4 C12 C13 N4 174.7(4)
O3 C12 C13 N4 -5.5(6)
O4 C12 C13 C14 -6.3(7)
O3 C12 C13 C14 173.5(5)
N4 C13 C14 C15 0.7(7)
C12 C13 C14 C15 -178.2(5)
C13 C14 C15 C16 0.1(8)
C14 C15 C16 C17 -1.7(9)
C13 N4 C17 C16 -2.0(7)
Cd1 N4 C17 C16 169.5(4)
C13 N4 C17 N5 -179.7(4)
Cd1 N4 C17 N5 -8.2(5)
C15 C16 C17 N4 2.7(8)
C15 C16 C17 N5 -179.7(5)
C19 N5 C17 N4 -158.2(5)
N6 N5 C17 N4 20.8(6)
C19 N5 C17 C16 24.1(8)
N6 N5 C17 C16 -156.9(5)
N6 N5 C19 C20 0.8(6)
C17 N5 C19 C20 179.8(5)
N6 N5 C19 C18 -174.6(5)
C17 N5 C19 C18 4.4(9)
N5 C19 C20 C21 -0.6(7)
C18 C19 C20 C21 174.5(6)
N5 N6 C21 C20 0.2(6)
Cd1 N6 C21 C20 -149.2(5)
N5 N6 C21 C22 -179.3(5)
Cd1 N6 C21 C22 31.3(9)
C19 C20 C21 N6 0.3(7)
C19 C20 C21 C22 179.7(6)
